data_2239951
loop_
_publ_author_name
'Atria, Ana Mar\'ia'
'Garland, Maria Teresa'
'Baggio, Ricardo'

_publ_section_title
;
 Crystal structure of 4,4'-(disulfanediyl)dibutanoic acid--4,4'-bipyridine
 (1/1)
;
_journal_coeditor_code WM5041
_journal_issue 9
_journal_name_full 'Acta Crystallographica Section E'
_journal_page_first 157
_journal_page_last 160
_journal_paper_doi 10.1107/S1600536814018558
_journal_volume 70
_journal_year 2014
_chemical_formula_iupac 'C8 H14 O4 S2, C10 H8 N2'
_chemical_formula_moiety 'C8 H14 O4 S2, C10 H8 N2'
_chemical_formula_sum 'C18 H22 N2 O4 S2'
_chemical_formula_weight 394.49
_chemical_name_systematic
;
4,4'-(Disulfanediyl)dibutanoic acid--4,4'-bipyridine (1/1)
;
_space_group_crystal_system triclinic
_space_group_IT_number 2
_space_group_name_Hall '-P 1'
_space_group_name_H-M_alt 'P -1'
_symmetry_space_group_name_Hall '-P 1'
_symmetry_space_group_name_H-M 'P -1'
_atom_sites_solution_hydrogens mixed
_audit_creation_method SHELXL-2013
_cell_angle_alpha 79.096(10)
_cell_angle_beta 87.126(10)
_cell_angle_gamma 85.030(12)
_cell_formula_units_Z 2
_cell_length_a 5.154(3)
_cell_length_b 11.124(7)
_cell_length_c 17.256(11)
_cell_measurement_reflns_used 1445
_cell_measurement_temperature 297(2)
_cell_measurement_theta_max 21.113
_cell_measurement_theta_min 2.403
_cell_volume 967.2(10)
_computing_cell_refinement 'SAINT (Bruker, 2002)'
_computing_data_collection 'SMART (Bruker, 2001)'
_computing_data_reduction 'SAINT (Bruker, 2002)'
_computing_molecular_graphics 'SHELXTL (Sheldrick, 2008<i>b</i>)'
_computing_publication_material 'SHELXTL (Sheldrick, 2008<i>b</i>) and PLATON (Spek, 2009)'
_computing_structure_refinement 'SHELXL97 (Sheldrick, 2008<i>b</i>)'
_computing_structure_solution 'SHELXS97 (Sheldrick, 2008<i>b</i>)'
_diffrn_ambient_temperature 297(2)
_diffrn_measured_fraction_theta_full 1.000
_diffrn_measured_fraction_theta_max 0.911
_diffrn_measurement_device_type 'Bruker SMART CCD area detector'
_diffrn_measurement_method 'CCD rotation images, thin slices'
_diffrn_radiation_monochromator graphite
_diffrn_radiation_source 'fine-focus sealed tube'
_diffrn_radiation_type MoK\a
_diffrn_radiation_wavelength 0.71073
_diffrn_reflns_av_R_equivalents 0.0310
_diffrn_reflns_limit_h_max 6
_diffrn_reflns_limit_h_min -6
_diffrn_reflns_limit_k_max 14
_diffrn_reflns_limit_k_min -14
_diffrn_reflns_limit_l_max 22
_diffrn_reflns_limit_l_min -22
_diffrn_reflns_number 8306
_diffrn_reflns_theta_full 25.000
_diffrn_reflns_theta_max 27.807
_diffrn_reflns_theta_min 1.202
_exptl_absorpt_coefficient_mu 0.301
_exptl_absorpt_correction_T_max 0.98
_exptl_absorpt_correction_T_min 0.94
_exptl_absorpt_correction_type multi-scan
_exptl_absorpt_process_details '(SADABS; Sheldrick, 2008<i>a</i>)'
_exptl_crystal_colour colourless
_exptl_crystal_density_diffrn 1.354
_exptl_crystal_description block
_exptl_crystal_F_000 416
_exptl_crystal_size_max 0.23
_exptl_crystal_size_mid 0.14
_exptl_crystal_size_min 0.11
_refine_diff_density_max 0.256
_refine_diff_density_min -0.162
_refine_ls_extinction_method none
_refine_ls_goodness_of_fit_ref 0.905
_refine_ls_hydrogen_treatment mixed
_refine_ls_matrix_type full
_refine_ls_number_parameters 243
_refine_ls_number_reflns 4185
_refine_ls_number_restraints 2
_refine_ls_restrained_S_all 0.905
_refine_ls_R_factor_all 0.0903
_refine_ls_R_factor_gt 0.0482
_refine_ls_shift/su_max 0.000
_refine_ls_shift/su_mean 0.000
_refine_ls_structure_factor_coef Fsqd
_refine_ls_weighting_details 'w=1/[\s^2^(Fo^2^)+(0.0623P)^2^] where P=(Fo^2^+2Fc^2^)/3'
_refine_ls_weighting_scheme calc
_refine_ls_wR_factor_gt 0.1104
_refine_ls_wR_factor_ref 0.1314
_reflns_number_gt 2376
_reflns_number_total 4185
_reflns_threshold_expression 'I > 2\s(I)'
_cod_data_source_file wm5041sup1.cf
_cod_data_source_block I
_cod_original_cell_volume 967.3(10)
_cod_database_code 2239951
_cod_database_fobs_code 2239951
_shelx_space_group_comment
;
The symmetry employed for this shelxl refinement is uniquely defined
by the following loop, which should always be used as a source of
symmetry information in preference to the above space-group names.
They are only intended as comments.
;
_shelx_estimated_absorpt_t_min 0.951
_shelx_estimated_absorpt_t_max 0.967
_shelxl_version_number .2013

loop_
_space_group_symop_operation_xyz
'x, y, z'
'-x, -y, -z'

loop_
_atom_site_type_symbol
_atom_site_label
_atom_site_fract_x
_atom_site_fract_y
_atom_site_fract_z
_atom_site_U_iso_or_equiv
_atom_site_adp_type
_atom_site_calc_flag
_atom_site_occupancy
S S1A 1.04515(14) -0.04804(7) 0.29204(4) 0.0744(3) Uani d 1
S S2A 0.87636(14) 0.02612(6) 0.18771(4) 0.0673(2) Uani d 1
O O1A 0.7237(4) 0.23802(19) 0.51914(11) 0.0781(6) Uani d 1
H H1A 0.627(5) 0.292(2) 0.5388(16) 0.105(11) Uiso d 1
O O2A 0.4101(4) 0.26892(19) 0.43314(12) 0.0884(7) Uani d 1
O O3A 1.4882(4) -0.16886(17) -0.02741(11) 0.0745(6) Uani d 1
H H3A 1.596(5) -0.222(2) -0.0447(18) 0.127(13) Uiso d 1
O O4A 1.4099(4) -0.32979(16) 0.06596(10) 0.0775(6) Uani d 1
C C1A 0.6119(6) 0.2170(2) 0.45711(15) 0.0640(7) Uani d 1
C C2A 0.7747(6) 0.1205(3) 0.42096(16) 0.0794(9) Uani d 1
H H2AA 0.9044 0.1604 0.3846 0.095 Uiso calc 1
H H2AB 0.8663 0.0643 0.4625 0.095 Uiso calc 1
C C3A 0.6193(6) 0.0492(3) 0.37810(16) 0.0738(8) Uani d 1
H H3AA 0.5658 0.1007 0.3287 0.089 Uiso calc 1
H H3AB 0.4630 0.0276 0.4095 0.089 Uiso calc 1
C C4A 0.7675(6) -0.0675(2) 0.36052(15) 0.0735(8) Uani d 1
H H4AA 0.6464 -0.1145 0.3398 0.088 Uiso calc 1
H H4AB 0.8274 -0.1162 0.4100 0.088 Uiso calc 1
C C5A 0.7684(5) -0.1061(2) 0.15574(15) 0.0623(7) Uani d 1
H H5AA 0.6608 -0.1495 0.1978 0.075 Uiso calc 1
H H5AB 0.6594 -0.0777 0.1106 0.075 Uiso calc 1
C C6A 0.9844(5) -0.1966(2) 0.13303(14) 0.0586(6) Uani d 1
H H6AA 1.1029 -0.2205 0.1762 0.070 Uiso calc 1
H H6AB 0.9088 -0.2698 0.1247 0.070 Uiso calc 1
C C7A 1.1351(5) -0.1431(2) 0.05930(13) 0.0550(6) Uani d 1
H H7AA 1.0154 -0.1211 0.0163 0.066 Uiso calc 1
H H7AB 1.2036 -0.0682 0.0675 0.066 Uiso calc 1
C C8A 1.3562(5) -0.2257(2) 0.03466(13) 0.0549(6) Uani d 1
N N1B 0.4619(4) 0.38299(19) 0.60732(12) 0.0634(6) Uani d 1
N N2B -0.2001(4) 0.69792(17) 0.89024(12) 0.0619(6) Uani d 1
C C1B 0.2496(6) 0.4565(3) 0.58974(15) 0.0752(8) Uani d 1
H H1B 0.1860 0.4652 0.5393 0.090 Uiso calc 1
C C2B 0.1163(5) 0.5213(2) 0.64262(14) 0.0657(7) Uani d 1
H H2B -0.0307 0.5732 0.6270 0.079 Uiso calc 1
C C3B 0.2016(4) 0.50899(19) 0.71826(12) 0.0482(6) Uani d 1
C C4B 0.4247(5) 0.4314(2) 0.73679(13) 0.0568(6) Uani d 1
H H4B 0.4919 0.4201 0.7869 0.068 Uiso calc 1
C C5B 0.5455(5) 0.3712(2) 0.68026(14) 0.0631(7) Uani d 1
H H5B 0.6942 0.3194 0.6939 0.076 Uiso calc 1
C C6B -0.2730(5) 0.7174(2) 0.81551(15) 0.0655(7) Uani d 1
H H6B -0.4152 0.7733 0.8012 0.079 Uiso calc 1
C C7B -0.1501(5) 0.6598(2) 0.75835(14) 0.0578(6) Uani d 1
H H7B -0.2093 0.6767 0.7071 0.069 Uiso calc 1
C C8B 0.0639(4) 0.57597(19) 0.77791(13) 0.0477(6) Uani d 1
C C9B 0.1404(5) 0.5567(2) 0.85557(13) 0.0577(6) Uani d 1
H H9B 0.2827 0.5019 0.8715 0.069 Uiso calc 1
C C10B 0.0063(5) 0.6186(2) 0.90922(14) 0.0633(7) Uani d 1
H H10B 0.0622 0.6045 0.9608 0.076 Uiso calc 1

loop_
_atom_site_aniso_label
_atom_site_aniso_U_11
_atom_site_aniso_U_22
_atom_site_aniso_U_33
_atom_site_aniso_U_12
_atom_site_aniso_U_13
_atom_site_aniso_U_23
S1A 0.0605(5) 0.0877(5) 0.0845(5) 0.0148(4) -0.0181(4) -0.0456(4)
S2A 0.0779(5) 0.0572(4) 0.0685(4) 0.0008(3) 0.0026(4) -0.0206(3)
O1A 0.0807(14) 0.0935(14) 0.0625(11) 0.0290(11) -0.0102(10) -0.0350(11)
O2A 0.0810(15) 0.1039(15) 0.0861(14) 0.0257(12) -0.0253(12) -0.0411(12)
O3A 0.0912(15) 0.0658(11) 0.0640(11) 0.0144(10) 0.0107(10) -0.0185(10)
O4A 0.0936(15) 0.0618(11) 0.0692(12) 0.0252(10) -0.0073(10) -0.0048(9)
C1A 0.0731(19) 0.0640(16) 0.0546(15) 0.0076(14) 0.0012(14) -0.0173(13)
C2A 0.079(2) 0.0869(19) 0.0806(19) 0.0143(16) -0.0110(16) -0.0441(17)
C3A 0.075(2) 0.0852(19) 0.0631(16) 0.0072(15) -0.0015(14) -0.0248(15)
C4A 0.094(2) 0.0654(16) 0.0629(16) 0.0057(15) -0.0097(15) -0.0197(14)
C5A 0.0628(17) 0.0658(15) 0.0616(15) -0.0032(13) -0.0026(13) -0.0207(13)
C6A 0.0675(18) 0.0527(13) 0.0574(14) -0.0010(12) -0.0042(13) -0.0154(12)
C7A 0.0591(16) 0.0546(13) 0.0504(13) 0.0096(12) -0.0096(11) -0.0114(11)
C8A 0.0617(16) 0.0589(15) 0.0463(13) 0.0086(12) -0.0143(12) -0.0183(12)
N1B 0.0697(15) 0.0664(13) 0.0553(12) 0.0062(11) 0.0018(11) -0.0208(11)
N2B 0.0729(15) 0.0546(12) 0.0586(12) -0.0003(11) 0.0096(11) -0.0164(10)
C1B 0.076(2) 0.101(2) 0.0514(15) 0.0174(17) -0.0120(14) -0.0279(15)
C2B 0.0632(17) 0.0813(18) 0.0520(14) 0.0174(14) -0.0094(12) -0.0191(13)
C3B 0.0533(15) 0.0453(12) 0.0456(12) -0.0007(11) -0.0001(11) -0.0089(10)
C4B 0.0652(17) 0.0558(14) 0.0483(13) 0.0105(12) -0.0059(12) -0.0125(11)
C5B 0.0687(18) 0.0602(15) 0.0582(15) 0.0149(13) -0.0047(13) -0.0136(13)
C6B 0.0674(18) 0.0630(15) 0.0646(16) 0.0115(13) -0.0004(14) -0.0158(13)
C7B 0.0579(16) 0.0642(15) 0.0508(13) 0.0078(12) -0.0047(12) -0.0140(12)
C8B 0.0522(14) 0.0415(11) 0.0491(12) -0.0021(10) 0.0021(11) -0.0092(10)
C9B 0.0715(18) 0.0498(13) 0.0504(13) 0.0080(12) -0.0070(12) -0.0103(11)
C10B 0.086(2) 0.0576(14) 0.0460(13) 0.0022(14) -0.0018(13) -0.0129(12)

loop_
_atom_type_symbol
_atom_type_description
_atom_type_scat_dispersion_real
_atom_type_scat_dispersion_imag
_atom_type_scat_source
C C 0.0033 0.0016 'International Tables Vol C Tables 4.2.6.8 and 6.1.1.4'
H H 0.0000 0.0000 'International Tables Vol C Tables 4.2.6.8 and 6.1.1.4'
N N 0.0061 0.0033 'International Tables Vol C Tables 4.2.6.8 and 6.1.1.4'
O O 0.0106 0.0060 'International Tables Vol C Tables 4.2.6.8 and 6.1.1.4'
S S 0.1246 0.1234 'International Tables Vol C Tables 4.2.6.8 and 6.1.1.4'

loop_
_geom_angle_atom_site_label_1
_geom_angle_atom_site_label_2
_geom_angle_atom_site_label_3
_geom_angle
C4A S1A S2A 102.70(10)
C5A S2A S1A 102.95(9)
C1A O1A H1A 109(2)
C8A O3A H3A 108(2)
O2A C1A O1A 123.6(2)
O2A C1A C2A 126.0(3)
O1A C1A C2A 110.4(2)
C3A C2A C1A 113.4(2)
C3A C2A H2AA 108.9
C1A C2A H2AA 108.9
C3A C2A H2AB 108.9
C1A C2A H2AB 108.9
H2AA C2A H2AB 107.7
C2A C3A C4A 113.2(2)
C2A C3A H3AA 108.9
C4A C3A H3AA 108.9
C2A C3A H3AB 108.9
C4A C3A H3AB 108.9
H3AA C3A H3AB 107.8
C3A C4A S1A 116.6(2)
C3A C4A H4AA 108.1
S1A C4A H4AA 108.1
C3A C4A H4AB 108.1
S1A C4A H4AB 108.1
H4AA C4A H4AB 107.3
C6A C5A S2A 115.37(18)
C6A C5A H5AA 108.4
S2A C5A H5AA 108.4
C6A C5A H5AB 108.4
S2A C5A H5AB 108.4
H5AA C5A H5AB 107.5
C7A C6A C5A 112.23(19)
C7A C6A H6AA 109.2
C5A C6A H6AA 109.2
C7A C6A H6AB 109.2
C5A C6A H6AB 109.2
H6AA C6A H6AB 107.9
C8A C7A C6A 115.2(2)
C8A C7A H7AA 108.5
C6A C7A H7AA 108.5
C8A C7A H7AB 108.5
C6A C7A H7AB 108.5
H7AA C7A H7AB 107.5
O4A C8A O3A 123.4(2)
O4A C8A C7A 125.4(2)
O3A C8A C7A 111.2(2)
C1B N1B C5B 116.8(2)
C6B N2B C10B 117.1(2)
N1B C1B C2B 123.4(2)
N1B C1B H1B 118.3
C2B C1B H1B 118.3
C3B C2B C1B 120.0(2)
C3B C2B H2B 120.0
C1B C2B H2B 120.0
C2B C3B C4B 116.6(2)
C2B C3B C8B 122.2(2)
C4B C3B C8B 121.2(2)
C5B C4B C3B 119.4(2)
C5B C4B H4B 120.3
C3B C4B H4B 120.3
N1B C5B C4B 123.8(2)
N1B C5B H5B 118.1
C4B C5B H5B 118.1
N2B C6B C7B 123.8(2)
N2B C6B H6B 118.1
C7B C6B H6B 118.1
C6B C7B C8B 119.4(2)
C6B C7B H7B 120.3
C8B C7B H7B 120.3
C9B C8B C7B 116.6(2)
C9B C8B C3B 121.9(2)
C7B C8B C3B 121.5(2)
C10B C9B C8B 120.3(2)
C10B C9B H9B 119.9
C8B C9B H9B 119.9
N2B C10B C9B 122.8(2)
N2B C10B H10B 118.6
C9B C10B H10B 118.6

loop_
_geom_bond_atom_site_label_1
_geom_bond_atom_site_label_2
_geom_bond_distance
_geom_bond_publ_flag
C1A C2A 1.513(3) y
C2A C3A 1.487(4) y
C3A C4A 1.522(3) y
C4A S1A 1.811(3) y
C1A O1A 1.309(3) y
C1A O2A 1.198(3) y
S1A S2A 2.0369(14) y
C8A C7A 1.497(3) y
C7A C6A 1.507(3) y
C6A C5A 1.522(3) y
S2A C5A 1.805(3) y
O3A C8A 1.325(3) y
O4A C8A 1.197(3) y
O1A H1A 0.851(10) ?
O3A H3A 0.863(10) ?
C2A H2AA 0.9700 ?
C2A H2AB 0.9700 ?
C3A H3AA 0.9700 ?
C3A H3AB 0.9700 ?
C4A H4AA 0.9700 ?
C4A H4AB 0.9700 ?
C5A H5AA 0.9700 ?
C5A H5AB 0.9700 ?
C6A H6AA 0.9700 ?
C6A H6AB 0.9700 ?
C7A H7AA 0.9700 ?
C7A H7AB 0.9700 ?
N1B C1B 1.320(3) ?
N1B C5B 1.330(3) ?
N2B C6B 1.334(3) ?
N2B C10B 1.334(3) ?
C1B C2B 1.388(3) ?
C1B H1B 0.9300 ?
C2B C3B 1.377(3) ?
C2B H2B 0.9300 ?
C3B C4B 1.389(3) ?
C3B C8B 1.498(3) ?
C4B C5B 1.379(3) ?
C4B H4B 0.9300 ?
C5B H5B 0.9300 ?
C6B C7B 1.375(3) ?
C6B H6B 0.9300 ?
C7B C8B 1.393(3) ?
C7B H7B 0.9300 ?
C8B C9B 1.388(3) ?
C9B C10B 1.380(3) ?
C9B H9B 0.9300 ?
C10B H10B 0.9300 ?

loop_
_geom_hbond_atom_site_label_D
_geom_hbond_atom_site_label_H
_geom_hbond_atom_site_label_A
_geom_hbond_site_symmetry_A
_geom_hbond_distance_DH
_geom_hbond_distance_HA
_geom_hbond_distance_DA
_geom_hbond_angle_DHA
O1A H1A N1B . 0.851(10) 1.834(13) 2.661(3) 163(3)
O3A H3A N2B 1_744 0.863(10) 1.803(14) 2.637(3) 162(3)
C9B H9B O4A 2_756 0.93 2.49 3.404(3) 167.2

loop_
_geom_torsion_atom_site_label_1
_geom_torsion_atom_site_label_2
_geom_torsion_atom_site_label_3
_geom_torsion_atom_site_label_4
_geom_torsion
_geom_torsion_publ_flag
C2A C3A C4A S1A -66.2(3) y
C3A C4A S1A S2A -68.2(2) y
O2A C1A C2A C3A -28.2(4) y
C1A C2A C3A C4A -165.0(2) y
S2A C5A C6A C7A -67.6(2) y
S1A S2A C5A C6A -67.67(19) y
C6A C7A C8A O4A 4.3(4) y
C5A C6A C7A C8A 178.3(2) y
C6A C7A C8A O3A -175.9(2) ?
C5B N1B C1B C2B 0.9(5) ?
N1B C1B C2B C3B -1.2(5) ?
C1B C2B C3B C4B 1.0(4) ?
C1B C2B C3B C8B -179.5(2) ?
C2B C3B C4B C5B -0.5(4) ?
C8B C3B C4B C5B 179.9(2) ?
C1B N1B C5B C4B -0.4(4) ?
C3B C4B C5B N1B 0.3(4) ?
C10B N2B C6B C7B 0.8(4) ?
N2B C6B C7B C8B -0.2(4) ?
C6B C7B C8B C9B -0.4(4) ?
C6B C7B C8B C3B 178.8(2) ?
C2B C3B C8B C9B 175.5(3) ?
C4B C3B C8B C9B -4.9(4) ?
C2B C3B C8B C7B -3.7(4) ?
C4B C3B C8B C7B 175.9(2) ?
C7B C8B C9B C10B 0.3(4) ?
C3B C8B C9B C10B -179.0(2) ?
C6B N2B C10B C9B -0.9(4) ?
C8B C9B C10B N2B 0.4(4) ?
O1A C1A C2A C3A 152.4(3) ?
